data_4501167
loop_
_publ_author_name
'Liu, Qing-Xiang'
'Zhao, Zhi-Xiang'
'Zhao, Xiao-Jun'
'Yao, Zhao-Quan'
'Li, Shu-Juan'
'Wang, Xiu-Guang'

_publ_section_title
;
 Zinc(II), Cobalt(II), and Copper(II) Complexes Based on Dibenzimidazolyl
 Bidentate Ligands with Oligoether Linkers: Crystal Structure and Weak
 Interactions
;
_journal_issue 11
_journal_name_full 'Crystal Growth &amp; Design'
_journal_page_first 4933
_journal_paper_doi 10.1021/cg2008182
_journal_volume 11
_journal_year 2011
_chemical_formula_sum 'C36 H42 N10 O11 Zn'
_chemical_formula_weight 856.17
_chemical_name_systematic
; 
 ? 
;
_space_group_IT_number 15
_symmetry_cell_setting monoclinic
_symmetry_space_group_name_Hall '-C 2yc'
_symmetry_space_group_name_H-M 'C 1 2/c 1'
_atom_sites_solution_hydrogens geom
_atom_sites_solution_primary direct
_atom_sites_solution_secondary difmap
_audit_creation_method SHELXL-97
_cell_angle_alpha 90.00
_cell_angle_beta 133.5140(10)
_cell_angle_gamma 90.00
_cell_formula_units_Z 4
_cell_length_a 25.8402(13)
_cell_length_b 11.6244(6)
_cell_length_c 18.1993(16)
_cell_measurement_reflns_used 6858
_cell_measurement_temperature 296(2)
_cell_measurement_theta_max 27.84
_cell_measurement_theta_min 2.99
_cell_volume 3964.4(5)
_computing_cell_refinement 'Bruker SMART'
_computing_data_collection 'Bruker SMART'
_computing_data_reduction 'Bruker SAINT'
_computing_molecular_graphics 'Bruker SHELXTL'
_computing_publication_material 'Bruker SHELXTL'
_computing_structure_refinement 'SHELXL-97 (Sheldrick, 1997)'
_computing_structure_solution 'SHELXS-97 (Sheldrick, 1990)'
_diffrn_ambient_temperature 296(2)
_diffrn_measured_fraction_theta_full 0.999
_diffrn_measured_fraction_theta_max 0.999
_diffrn_measurement_device_type 'CCD area detector'
_diffrn_measurement_method 'phi and omega scans'
_diffrn_radiation_monochromator graphite
_diffrn_radiation_source 'fine-focus sealed tube'
_diffrn_radiation_type MoK\a
_diffrn_radiation_wavelength 0.71073
_diffrn_reflns_av_R_equivalents 0.0135
_diffrn_reflns_av_sigmaI/netI 0.0150
_diffrn_reflns_limit_h_max 28
_diffrn_reflns_limit_h_min -30
_diffrn_reflns_limit_k_max 13
_diffrn_reflns_limit_k_min -13
_diffrn_reflns_limit_l_max 21
_diffrn_reflns_limit_l_min -21
_diffrn_reflns_number 9915
_diffrn_reflns_theta_full 25.03
_diffrn_reflns_theta_max 25.03
_diffrn_reflns_theta_min 2.06
_exptl_absorpt_coefficient_mu 0.691
_exptl_absorpt_correction_T_max 0.871
_exptl_absorpt_correction_T_min 0.833
_exptl_absorpt_correction_type multi-scan
_exptl_absorpt_process_details SADABS
_exptl_crystal_colour COLORLESS
_exptl_crystal_density_diffrn 1.425
_exptl_crystal_density_meas ?
_exptl_crystal_density_method 'not measured'
_exptl_crystal_description BLOCK
_exptl_crystal_F_000 1760.8
_exptl_crystal_size_max 0.28
_exptl_crystal_size_mid 0.22
_exptl_crystal_size_min 0.20
_refine_diff_density_max 0.440
_refine_diff_density_min -0.245
_refine_diff_density_rms 0.056
_refine_ls_extinction_method none
_refine_ls_goodness_of_fit_ref 1.086
_refine_ls_hydrogen_treatment constr
_refine_ls_matrix_type full
_refine_ls_number_parameters 343
_refine_ls_number_reflns 3502
_refine_ls_number_restraints 87
_refine_ls_restrained_S_all 1.098
_refine_ls_R_factor_all 0.0370
_refine_ls_R_factor_gt 0.0334
_refine_ls_shift/su_max 0.001
_refine_ls_shift/su_mean 0.000
_refine_ls_structure_factor_coef Fsqd
_refine_ls_weighting_details 'calc w=1/[\s^2^(Fo^2^)+(0.0638P)^2^+2.4685P] where P=(Fo^2^+2Fc^2^)/3'
_refine_ls_weighting_scheme calc
_refine_ls_wR_factor_gt 0.0978
_refine_ls_wR_factor_ref 0.1010
_reflns_number_gt 3195
_reflns_number_total 3507
_reflns_threshold_expression >2sigma(I)
_cod_data_source_file cg2008182_si_002.cif
_cod_data_source_block 81007a
_cod_depositor_comments
;
The following automatic conversions were performed:

'_symmetry_cell_setting' value 'Monoclinic' changed to 'monoclinic'
according to /home/saulius/struct/CIF-dictionaries/cif_core.dic
dictionary named 'cif_core.dic' version 2.4.1 from
2010-06-29.

'_exptl_absorpt_correction_type' value 'MULTI-SCAN'
changed to 'multi-scan' according to
/home/saulius/struct/CIF-dictionaries/cif_core.dic dictionary named
'cif_core.dic' version 2.4.1 from 2010-06-29.

Automatic conversion script
Id: cif_fix_values 1715 2011-07-08 13:25:40Z adriana 

The following automatic conversions were performed:

'_exptl_crystal_density_meas' value 'NONE' was changed to '?' - the
value is perceived as not measured.

Automatic conversion script
Id: cif_fix_values 3008 2015-01-20 13:52:24Z robertas 
;
_cod_original_sg_symbol_H-M C2/c
_cod_database_code 4501167

loop_
_symmetry_equiv_pos_as_xyz
'x, y, z'
'-x, y, -z+1/2'
'x+1/2, y+1/2, z'
'-x+1/2, y+1/2, -z+1/2'
'-x, -y, -z'
'x, -y, z-1/2'
'-x+1/2, -y+1/2, -z'
'x+1/2, -y+1/2, z-1/2'

loop_
_atom_site_label
_atom_site_type_symbol
_atom_site_fract_x
_atom_site_fract_y
_atom_site_fract_z
_atom_site_U_iso_or_equiv
_atom_site_adp_type
_atom_site_occupancy
_atom_site_symmetry_multiplicity
_atom_site_calc_flag
_atom_site_refinement_flags
_atom_site_disorder_assembly
_atom_site_disorder_group
Zn1 Zn 0.5000 0.56610(3) 0.7500 0.03418(13) Uani 1 2 d S . .
N1 N 0.58129(9) 0.66806(15) 0.79996(13) 0.0382(4) Uani 1 1 d . . .
N2 N 0.63929(10) 0.80871(15) 0.80064(14) 0.0441(4) Uani 1 1 d . . .
N3 N 0.51658(10) 0.68289(15) 0.42885(13) 0.0417(4) Uani 1 1 d . . .
N4 N 0.51944(9) 0.53480(15) 0.35495(13) 0.0382(4) Uani 1 1 d . . .
O1 O 0.57789(10) 0.87119(15) 0.60588(13) 0.0555(4) Uani 1 1 d . . .
C1 C 0.65183(11) 0.63333(19) 0.85830(15) 0.0392(5) Uani 1 1 d . . .
C2 C 0.68799(12) 0.7217(2) 0.85788(16) 0.0446(5) Uani 1 1 d . . .
C3 C 0.75959(14) 0.7122(3) 0.9083(2) 0.0642(7) Uani 1 1 d . . .
H3 H 0.7836 0.7709 0.9074 0.077 Uiso 1 1 calc R . .
C4 C 0.79249(15) 0.6118(3) 0.9590(2) 0.0762(9) Uani 1 1 d . . .
H4 H 0.8404 0.6024 0.9941 0.091 Uiso 1 1 calc R . .
C5 C 0.75698(15) 0.5228(3) 0.9603(2) 0.0668(7) Uani 1 1 d . . .
H5 H 0.7818 0.4557 0.9957 0.080 Uiso 1 1 calc R . .
C6 C 0.68626(13) 0.5315(2) 0.91057(17) 0.0508(5) Uani 1 1 d . . .
H6 H 0.6627 0.4723 0.9119 0.061 Uiso 1 1 calc R . .
C7 C 0.57722(12) 0.77243(18) 0.76760(16) 0.0417(5) Uani 1 1 d . . .
H7 H 0.5356 0.8160 0.7262 0.050 Uiso 1 1 calc R . .
C8 C 0.65131(16) 0.9215(2) 0.7776(2) 0.0576(7) Uani 1 1 d . . .
H8A H 0.6982 0.9496 0.8370 0.069 Uiso 1 1 calc R . .
H8B H 0.6162 0.9758 0.7615 0.069 Uiso 1 1 calc R . .
C9 C 0.64598(16) 0.9144(2) 0.6898(2) 0.0598(7) Uani 1 1 d . . .
H9A H 0.6524 0.9901 0.6746 0.072 Uiso 1 1 calc R . .
H9B H 0.6827 0.8638 0.7065 0.072 Uiso 1 1 calc R . .
C10 C 0.56190(16) 0.8747(2) 0.51399(19) 0.0587(7) Uani 1 1 d . . .
H10A H 0.6025 0.8477 0.5255 0.070 Uiso 1 1 calc R . .
H10B H 0.5514 0.9530 0.4889 0.070 Uiso 1 1 calc R . .
C11 C 0.49811(14) 0.7987(2) 0.43749(19) 0.0554(6) Uani 1 1 d . . .
H11A H 0.4710 0.7914 0.4562 0.066 Uiso 1 1 calc R . .
H11B H 0.4676 0.8358 0.3717 0.066 Uiso 1 1 calc R . .
C12 C 0.55837(11) 0.59965(18) 0.50347(15) 0.0388(4) Uani 1 1 d . . .
C13 C 0.55956(11) 0.50668(18) 0.45621(14) 0.0366(4) Uani 1 1 d . . .
C14 C 0.59555(13) 0.4062(2) 0.50889(17) 0.0454(5) Uani 1 1 d . . .
H14 H 0.5961 0.3438 0.4775 0.055 Uiso 1 1 calc R . .
C15 C 0.63055(14) 0.4023(2) 0.60973(18) 0.0528(6) Uani 1 1 d . . .
H15 H 0.6555 0.3363 0.6473 0.063 Uiso 1 1 calc R . .
C16 C 0.62909(13) 0.4961(2) 0.65613(17) 0.0529(6) Uani 1 1 d . . .
H16 H 0.6533 0.4907 0.7243 0.064 Uiso 1 1 calc R . .
C17 C 0.59315(13) 0.5962(2) 0.60490(17) 0.0483(5) Uani 1 1 d . . .
H17 H 0.5922 0.6580 0.6364 0.058 Uiso 1 1 calc R . .
C18 C 0.49528(12) 0.63948(18) 0.34354(16) 0.0418(5) Uani 1 1 d . . .
H18 H 0.4663 0.6792 0.2824 0.050 Uiso 1 1 calc R . .
N5 N 0.5062(8) 0.0367(4) 0.7595(14) 0.070(2) Uani 0.50 1 d PD . .
O2 O 0.5193(12) 0.1402(4) 0.7748(17) 0.167(8) Uani 0.50 1 d PD . .
O3 O 0.5379(7) -0.0296(11) 0.8330(13) 0.075(2) Uani 0.50 1 d PD . .
O4 O 0.4620(10) -0.0016(13) 0.6722(14) 0.110(5) Uani 0.50 1 d PD . .
N6 N 0.7217(8) 0.1939(12) 0.8290(12) 0.077(3) Uani 0.167(4) 1 d PDU A 1
O5 O 0.6649(8) 0.2234(18) 0.8020(13) 0.080(3) Uani 0.167(4) 1 d PDU A 1
O6 O 0.7759(9) 0.181(2) 0.9195(11) 0.127(3) Uani 0.167(4) 1 d PDU A 1
O7 O 0.7242(13) 0.177(2) 0.7644(15) 0.154(5) Uani 0.167(4) 1 d PDU A 1
N6' N 0.7248(6) 0.2074(7) 0.8489(7) 0.077(3) Uani 0.333(4) 1 d PDU A 2
O5' O 0.6623(5) 0.1945(13) 0.7710(7) 0.080(3) Uani 0.333(4) 1 d PDU A 2
O6' O 0.7430(5) 0.2074(10) 0.9309(6) 0.127(3) Uani 0.333(4) 1 d PDU A 2
O7' O 0.7694(7) 0.2203(15) 0.8437(11) 0.154(5) Uani 0.333(4) 1 d PDU A 2
O8 O 0.6305(6) 0.2439(10) 0.8850(5) 0.129(3) Uani 0.65 1 d P B 1
O9 O 0.6427(10) 0.2455(17) 0.9314(12) 0.129(5) Uani 0.35 1 d P C 2
O10 O 0.7667(10) 0.2755(16) 0.8632(15) 0.102(6) Uani 0.18 1 d PU D 3
O11 O 0.6846(9) 0.1876(16) 0.7787(12) 0.062(4) Uani 0.18 1 d PU E 4
O12 O 0.7366(11) 0.209(2) 0.8389(17) 0.076(7) Uani 0.15 1 d PU F 5

loop_
_atom_site_aniso_label
_atom_site_aniso_U_11
_atom_site_aniso_U_22
_atom_site_aniso_U_33
_atom_site_aniso_U_23
_atom_site_aniso_U_13
_atom_site_aniso_U_12
Zn1 0.0413(2) 0.0362(2) 0.03037(19) 0.000 0.02672(17) 0.000
N1 0.0440(9) 0.0379(9) 0.0386(9) 0.0003(7) 0.0306(8) -0.0009(7)
N2 0.0571(11) 0.0428(10) 0.0401(9) -0.0052(8) 0.0364(9) -0.0112(8)
N3 0.0532(10) 0.0393(9) 0.0342(9) 0.0016(7) 0.0307(9) 0.0066(8)
N4 0.0463(10) 0.0405(9) 0.0308(8) 0.0014(7) 0.0278(8) 0.0035(8)
O1 0.0751(11) 0.0578(10) 0.0464(9) -0.0072(8) 0.0466(9) -0.0112(9)
C1 0.0432(11) 0.0462(12) 0.0308(10) -0.0032(9) 0.0264(9) -0.0014(9)
C2 0.0466(12) 0.0567(13) 0.0339(10) -0.0074(10) 0.0290(10) -0.0092(10)
C3 0.0460(13) 0.096(2) 0.0482(14) -0.0075(15) 0.0317(12) -0.0135(14)
C4 0.0416(14) 0.126(3) 0.0516(16) -0.0013(18) 0.0286(13) 0.0078(17)
C5 0.0602(16) 0.0826(19) 0.0461(14) 0.0102(14) 0.0321(13) 0.0236(15)
C6 0.0581(14) 0.0522(13) 0.0414(12) 0.0032(10) 0.0340(12) 0.0062(11)
C7 0.0515(12) 0.0396(11) 0.0406(11) 0.0006(9) 0.0342(10) 0.0001(9)
C8 0.0822(18) 0.0467(13) 0.0536(15) -0.0110(11) 0.0504(15) -0.0239(12)
C9 0.0807(18) 0.0565(15) 0.0576(15) -0.0081(12) 0.0534(15) -0.0219(13)
C10 0.097(2) 0.0437(13) 0.0545(14) -0.0014(11) 0.0593(16) -0.0035(13)
C11 0.0714(16) 0.0456(13) 0.0491(13) 0.0025(11) 0.0415(13) 0.0154(12)
C12 0.0440(11) 0.0430(11) 0.0330(10) 0.0018(9) 0.0279(10) 0.0035(9)
C13 0.0413(11) 0.0437(11) 0.0303(10) 0.0022(8) 0.0268(9) 0.0035(9)
C14 0.0546(13) 0.0475(12) 0.0415(12) 0.0055(10) 0.0358(11) 0.0134(10)
C15 0.0588(14) 0.0596(14) 0.0423(12) 0.0179(11) 0.0357(12) 0.0219(12)
C16 0.0609(14) 0.0674(16) 0.0321(11) 0.0080(11) 0.0327(11) 0.0113(12)
C17 0.0575(14) 0.0564(13) 0.0349(11) -0.0011(10) 0.0333(11) 0.0070(11)
C18 0.0518(12) 0.0416(11) 0.0319(10) 0.0029(9) 0.0288(10) 0.0051(9)
N5 0.085(5) 0.041(2) 0.116(7) 0.014(6) 0.081(5) 0.018(6)
O2 0.26(2) 0.043(2) 0.27(2) 0.013(5) 0.21(2) -0.008(5)
O3 0.073(4) 0.060(5) 0.060(4) -0.013(3) 0.033(4) -0.004(3)
O4 0.138(9) 0.071(7) 0.072(6) 0.019(6) 0.054(6) -0.001(6)
N6 0.088(6) 0.082(5) 0.062(5) 0.008(4) 0.052(4) -0.012(4)
O5 0.069(4) 0.082(6) 0.074(6) -0.007(4) 0.044(4) -0.001(4)
O6 0.127(6) 0.153(6) 0.108(5) 0.028(4) 0.083(4) 0.002(5)
O7 0.155(7) 0.163(8) 0.167(8) 0.006(6) 0.120(6) 0.010(6)
N6' 0.088(6) 0.082(5) 0.062(5) 0.008(4) 0.052(4) -0.012(4)
O5' 0.069(4) 0.082(6) 0.074(6) -0.007(4) 0.044(4) -0.001(4)
O6' 0.127(6) 0.153(6) 0.108(5) 0.028(4) 0.083(4) 0.002(5)
O7' 0.155(7) 0.163(8) 0.167(8) 0.006(6) 0.120(6) 0.010(6)
O8 0.142(5) 0.104(4) 0.081(4) 0.032(4) 0.054(4) 0.023(3)
O9 0.165(15) 0.110(8) 0.168(15) 0.048(12) 0.137(15) 0.047(10)
O10 0.110(9) 0.107(10) 0.109(9) -0.007(7) 0.082(7) 0.003(7)
O11 0.039(6) 0.051(6) 0.052(7) 0.009(5) 0.015(5) -0.002(6)
O12 0.060(8) 0.069(8) 0.089(10) 0.019(6) 0.048(7) -0.050(6)

loop_
_atom_type_symbol
_atom_type_description
_atom_type_scat_dispersion_real
_atom_type_scat_dispersion_imag
_atom_type_scat_source
C C 0.0033 0.0016 'International Tables Vol C Tables 4.2.6.8 and 6.1.1.4'
H H 0.0000 0.0000 'International Tables Vol C Tables 4.2.6.8 and 6.1.1.4'
N N 0.0061 0.0033 'International Tables Vol C Tables 4.2.6.8 and 6.1.1.4'
O O 0.0106 0.0060 'International Tables Vol C Tables 4.2.6.8 and 6.1.1.4'
Zn Zn 0.2839 1.4301 'International Tables Vol C Tables 4.2.6.8 and 6.1.1.4'

loop_
_geom_angle_atom_site_label_1
_geom_angle_atom_site_label_2
_geom_angle_atom_site_label_3
_geom_angle
_geom_angle_site_symmetry_1
_geom_angle_site_symmetry_3
N4 Zn1 N4 107.71(10) 6_566 5_666
N4 Zn1 N1 106.11(7) 6_566 2_656
N4 Zn1 N1 114.87(7) 5_666 2_656
N4 Zn1 N1 114.86(7) 6_566 .
N4 Zn1 N1 106.10(7) 5_666 .
N1 Zn1 N1 107.46(10) 2_656 .
C7 N1 C1 105.44(18) . .
C7 N1 Zn1 127.18(15) . .
C1 N1 Zn1 125.89(14) . .
C7 N2 C2 107.35(18) . .
C7 N2 C8 125.2(2) . .
C2 N2 C8 127.5(2) . .
C18 N3 C12 107.07(17) . .
C18 N3 C11 124.32(18) . .
C12 N3 C11 128.60(18) . .
C18 N4 C13 105.38(16) . .
C18 N4 Zn1 127.92(14) . 5_666
C13 N4 Zn1 126.65(14) . 5_666
C9 O1 C10 113.63(19) . .
C6 C1 C2 121.1(2) . .
C6 C1 N1 130.7(2) . .
C2 C1 N1 108.19(19) . .
N2 C2 C1 106.24(19) . .
N2 C2 C3 131.8(2) . .
C1 C2 C3 122.0(2) . .
C4 C3 C2 116.2(3) . .
C4 C3 H3 121.9 . .
C2 C3 H3 121.9 . .
C3 C4 C5 122.4(3) . .
C3 C4 H4 118.8 . .
C5 C4 H4 118.8 . .
C6 C5 C4 121.7(3) . .
C6 C5 H5 119.1 . .
C4 C5 H5 119.1 . .
C5 C6 C1 116.6(3) . .
C5 C6 H6 121.7 . .
C1 C6 H6 121.7 . .
N1 C7 N2 112.8(2) . .
N1 C7 H7 123.6 . .
N2 C7 H7 123.6 . .
N2 C8 C9 111.7(2) . .
N2 C8 H8A 109.3 . .
C9 C8 H8A 109.3 . .
N2 C8 H8B 109.3 . .
C9 C8 H8B 109.3 . .
H8A C8 H8B 107.9 . .
O1 C9 C8 107.7(2) . .
O1 C9 H9A 110.2 . .
C8 C9 H9A 110.2 . .
O1 C9 H9B 110.2 . .
C8 C9 H9B 110.2 . .
H9A C9 H9B 108.5 . .
O1 C10 C11 108.5(2) . .
O1 C10 H10A 110.0 . .
C11 C10 H10A 110.0 . .
O1 C10 H10B 110.0 . .
C11 C10 H10B 110.0 . .
H10A C10 H10B 108.4 . .
N3 C11 C10 113.9(2) . .
N3 C11 H11A 108.8 . .
C10 C11 H11A 108.8 . .
N3 C11 H11B 108.8 . .
C10 C11 H11B 108.8 . .
H11A C11 H11B 107.7 . .
N3 C12 C17 132.5(2) . .
N3 C12 C13 105.63(17) . .
C17 C12 C13 121.8(2) . .
C14 C13 C12 121.04(18) . .
C14 C13 N4 130.22(19) . .
C12 C13 N4 108.73(18) . .
C15 C14 C13 117.5(2) . .
C15 C14 H14 121.3 . .
C13 C14 H14 121.3 . .
C14 C15 C16 120.9(2) . .
C14 C15 H15 119.5 . .
C16 C15 H15 119.5 . .
C17 C16 C15 122.5(2) . .
C17 C16 H16 118.8 . .
C15 C16 H16 118.8 . .
C16 C17 C12 116.2(2) . .
C16 C17 H17 121.9 . .
C12 C17 H17 121.9 . .
N4 C18 N3 113.18(18) . .
N4 C18 H18 123.4 . .
N3 C18 H18 123.4 . .
N5 N5 O4 147(5) 2_656 2_656
N5 N5 O2 101.2(11) 2_656 .
O4 N5 O2 106.8(19) 2_656 .
N5 N5 O4 26(4) 2_656 .
O4 N5 O4 132.4(19) 2_656 .
O2 N5 O4 120.7(9) . .
N5 N5 O3 136(4) 2_656 .
O4 N5 O3 12.5(17) 2_656 .
O2 N5 O3 119.3(9) . .
O4 N5 O3 120.0(5) . .
N5 N5 O2 67.4(15) 2_656 2_656
O4 N5 O2 135(3) 2_656 2_656
O2 N5 O2 34.5(19) . 2_656
O4 N5 O2 90.1(19) . 2_656
O3 N5 O2 146(2) . 2_656
N5 N5 O3 37(3) 2_656 2_656
O4 N5 O3 121.4(7) 2_656 2_656
O2 N5 O3 131.3(16) . 2_656
O4 N5 O3 11.6(14) . 2_656
O3 N5 O3 109.2(14) . 2_656
O2 N5 O3 102(2) 2_656 2_656
O2 O2 N5 78.3(9) 2_656 .
O2 O2 N5 67.2(14) 2_656 2_656
N5 O2 N5 11.4(15) . 2_656
O2 O2 O4 106.6(16) 2_656 2_656
N5 O2 O4 32.4(13) . 2_656
N5 O2 O4 43.4(8) 2_656 2_656
O4 O3 N5 40(6) 2_656 .
O4 O3 N5 47(5) 2_656 2_656
N5 O3 N5 7.3(9) . 2_656
O3 O4 N5 128(7) 2_656 2_656
O3 O4 N5 122(6) 2_656 .
N5 O4 N5 6.6(12) 2_656 .
O3 O4 O2 168(7) 2_656 2_656
N5 O4 O2 40.8(10) 2_656 2_656
N5 O4 O2 46.5(12) . 2_656
O5 N6 O6 120.9(10) . .
O5 N6 O7 119.5(10) . .
O6 N6 O7 119.6(10) . .
O6' N6' O5' 120.6(9) . .
O6' N6' O7' 120.2(9) . .
O5' N6' O7' 119.2(9) . .

loop_
_geom_bond_atom_site_label_1
_geom_bond_atom_site_label_2
_geom_bond_distance
_geom_bond_site_symmetry_2
Zn1 N4 1.9888(17) 6_566
Zn1 N4 1.9888(17) 5_666
Zn1 N1 2.0032(17) 2_656
Zn1 N1 2.0033(17) .
N1 C7 1.321(3) .
N1 C1 1.396(3) .
N2 C7 1.336(3) .
N2 C2 1.373(3) .
N2 C8 1.472(3) .
N3 C18 1.338(3) .
N3 C12 1.388(3) .
N3 C11 1.473(3) .
N4 C18 1.317(3) .
N4 C13 1.395(2) .
N4 Zn1 1.9888(17) 5_666
O1 C9 1.408(3) .
O1 C10 1.420(3) .
C1 C6 1.390(3) .
C1 C2 1.393(3) .
C2 C3 1.393(3) .
C3 C4 1.362(5) .
C3 H3 0.9300 .
C4 C5 1.394(5) .
C4 H4 0.9300 .
C5 C6 1.375(4) .
C5 H5 0.9300 .
C6 H6 0.9300 .
C7 H7 0.9300 .
C8 C9 1.509(3) .
C8 H8A 0.9700 .
C8 H8B 0.9700 .
C9 H9A 0.9700 .
C9 H9B 0.9700 .
C10 C11 1.508(4) .
C10 H10A 0.9700 .
C10 H10B 0.9700 .
C11 H11A 0.9700 .
C11 H11B 0.9700 .
C12 C17 1.390(3) .
C12 C13 1.395(3) .
C13 C14 1.386(3) .
C14 C15 1.379(3) .
C14 H14 0.9300 .
C15 C16 1.395(4) .
C15 H15 0.9300 .
C16 C17 1.376(3) .
C16 H16 0.9300 .
C17 H17 0.9300 .
C18 H18 0.9300 .
N5 N5 0.26(4) 2_656
N5 O4 1.01(3) 2_656
N5 O2 1.229(6) .
N5 O4 1.236(9) .
N5 O3 1.244(8) .
N5 O2 1.305(14) 2_656
N5 O3 1.44(3) 2_656
O2 O2 0.76(4) 2_656
O2 N5 1.305(14) 2_656
O2 O4 1.80(2) 2_656
O3 O4 0.34(3) 2_656
O3 N5 1.44(3) 2_656
O4 O3 0.34(3) 2_656
O4 N5 1.01(3) 2_656
O4 O2 1.80(2) 2_656
N6 O5 1.231(9) .
N6 O6 1.233(9) .
N6 O7 1.237(9) .
N6' O6' 1.218(8) .
N6' O5' 1.220(9) .
N6' O7' 1.229(8) .

loop_
_geom_torsion_atom_site_label_1
_geom_torsion_atom_site_label_2
_geom_torsion_atom_site_label_3
_geom_torsion_atom_site_label_4
_geom_torsion
_geom_torsion_site_symmetry_1
_geom_torsion_site_symmetry_4
N4 Zn1 N1 C7 -146.93(16) 6_566 .
N4 Zn1 N1 C7 94.20(18) 5_666 .
N1 Zn1 N1 C7 -29.14(15) 2_656 .
N4 Zn1 N1 C1 49.05(17) 6_566 .
N4 Zn1 N1 C1 -69.81(17) 5_666 .
N1 Zn1 N1 C1 166.85(18) 2_656 .
C7 N1 C1 C6 -179.8(2) . .
Zn1 N1 C1 C6 -13.0(3) . .
C7 N1 C1 C2 -0.2(2) . .
Zn1 N1 C1 C2 166.66(14) . .
C7 N2 C2 C1 -1.0(2) . .
C8 N2 C2 C1 179.6(2) . .
C7 N2 C2 C3 178.5(2) . .
C8 N2 C2 C3 -0.9(4) . .
C6 C1 C2 N2 -179.62(19) . .
N1 C1 C2 N2 0.7(2) . .
C6 C1 C2 C3 0.8(3) . .
N1 C1 C2 C3 -178.8(2) . .
N2 C2 C3 C4 179.8(2) . .
C1 C2 C3 C4 -0.7(4) . .
C2 C3 C4 C5 0.5(4) . .
C3 C4 C5 C6 -0.5(5) . .
C4 C5 C6 C1 0.5(4) . .
C2 C1 C6 C5 -0.7(3) . .
N1 C1 C6 C5 178.9(2) . .
C1 N1 C7 N2 -0.5(2) . .
Zn1 N1 C7 N2 -167.09(14) . .
C2 N2 C7 N1 0.9(2) . .
C8 N2 C7 N1 -179.61(19) . .
C7 N2 C8 C9 -96.6(3) . .
C2 N2 C8 C9 82.7(3) . .
C10 O1 C9 C8 171.9(2) . .
N2 C8 C9 O1 57.8(3) . .
C9 O1 C10 C11 164.9(2) . .
C18 N3 C11 C10 -120.1(2) . .
C12 N3 C11 C10 59.0(3) . .
O1 C10 C11 N3 -97.8(2) . .
C18 N3 C12 C17 -178.6(3) . .
C11 N3 C12 C17 2.2(4) . .
C18 N3 C12 C13 -0.2(2) . .
C11 N3 C12 C13 -179.4(2) . .
N3 C12 C13 C14 -178.4(2) . .
C17 C12 C13 C14 0.2(3) . .
N3 C12 C13 N4 0.5(2) . .
C17 C12 C13 N4 179.1(2) . .
C18 N4 C13 C14 178.1(2) . .
Zn1 N4 C13 C14 0.6(3) 5_666 .
C18 N4 C13 C12 -0.6(2) . .
Zn1 N4 C13 C12 -178.12(14) 5_666 .
C12 C13 C14 C15 -0.6(3) . .
N4 C13 C14 C15 -179.2(2) . .
C13 C14 C15 C16 0.4(4) . .
C14 C15 C16 C17 0.1(4) . .
C15 C16 C17 C12 -0.5(4) . .
N3 C12 C17 C16 178.5(2) . .
C13 C12 C17 C16 0.3(3) . .
C13 N4 C18 N3 0.5(3) . .
Zn1 N4 C18 N3 177.98(14) 5_666 .
C12 N3 C18 N4 -0.2(3) . .
C11 N3 C18 N4 179.0(2) . .
N5 N5 O2 O2 12(6) 2_656 2_656
O4 N5 O2 O2 -151(5) 2_656 2_656
O4 N5 O2 O2 31(4) . 2_656
O3 N5 O2 O2 -149(4) . 2_656
O3 N5 O2 O2 36(5) 2_656 2_656
O4 N5 O2 N5 -163(10) 2_656 2_656
O4 N5 O2 N5 19(8) . 2_656
O3 N5 O2 N5 -161(8) . 2_656
O2 N5 O2 N5 -12(6) 2_656 2_656
O3 N5 O2 N5 24(6) 2_656 2_656
N5 N5 O2 O4 163(10) 2_656 2_656
O4 N5 O2 O4 -178(2) . 2_656
O3 N5 O2 O4 2(2) . 2_656
O2 N5 O2 O4 151(5) 2_656 2_656
O3 N5 O2 O4 -173(4) 2_656 2_656
N5 N5 O3 O4 -160(18) 2_656 2_656
O2 N5 O3 O4 -7(9) . 2_656
O4 N5 O3 O4 173(9) . 2_656
O2 N5 O3 O4 -38(10) 2_656 2_656
O3 N5 O3 O4 169(11) 2_656 2_656
O4 N5 O3 N5 160(18) 2_656 2_656
O2 N5 O3 N5 153(10) . 2_656
O4 N5 O3 N5 -27(10) . 2_656
O2 N5 O3 N5 122(12) 2_656 2_656
O3 N5 O3 N5 -31(9) 2_656 2_656
N5 N5 O4 O3 -156(21) 2_656 2_656
O4 N5 O4 O3 -20(6) 2_656 2_656
O2 N5 O4 O3 158(9) . 2_656
O3 N5 O4 O3 -22(9) . 2_656
O2 N5 O4 O3 175(9) 2_656 2_656
O4 N5 O4 N5 136(17) 2_656 2_656
O2 N5 O4 N5 -46(14) . 2_656
O3 N5 O4 N5 134(14) . 2_656
O2 N5 O4 N5 -29(13) 2_656 2_656
O3 N5 O4 N5 156(21) 2_656 2_656
N5 N5 O4 O2 29(13) 2_656 2_656
O4 N5 O4 O2 165(4) 2_656 2_656
O2 N5 O4 O2 -17(2) . 2_656
O3 N5 O4 O2 163(2) . 2_656
O3 N5 O4 O2 -175(9) 2_656 2_656
